data_4514748
loop_
_publ_author_name
'Liu, Zhen'
'Li, Xiaohan'
'Zeng, Tian'
'Engle, Keary M.'

_publ_section_title
;
 Directed, Palladium(II)-Catalyzed Enantioselective anti-Carboboration of
 Alkenyl Carbonyl Compounds
;
_journal_issue 4
_journal_name_full 'ACS Catalysis'
_journal_page_first 3260
_journal_paper_doi 10.1021/acscatal.9b00181
_journal_volume 9
_journal_year 2019
_chemical_absolute_configuration ad
_chemical_formula_moiety 'C30 H36 B N3 O3'
_chemical_formula_sum 'C30 H36 B N3 O3'
_chemical_formula_weight 497.43
_space_group_crystal_system monoclinic
_space_group_IT_number 4
_space_group_name_Hall 'P 2yb'
_space_group_name_H-M_alt 'P 1 21 1'
_symmetry_space_group_name_Hall 'P 2yb'
_symmetry_space_group_name_H-M 'P 1 21 1'
_atom_sites_solution_hydrogens geom
_atom_sites_solution_primary direct
_audit_creation_date 2018-10-29
_audit_creation_method
;
Olex2 1.2-beta
(compiled 2018.05.29 svn.r3508 for OlexSys, GUI svn.r5506)
;
_cell_angle_alpha 90
_cell_angle_beta 101.680(2)
_cell_angle_gamma 90
_cell_formula_units_Z 2
_cell_length_a 6.37430(10)
_cell_length_b 23.6017(6)
_cell_length_c 9.0486(2)
_cell_measurement_reflns_used 9783
_cell_measurement_temperature 100
_cell_measurement_theta_max 68.270
_cell_measurement_theta_min 3.746
_cell_volume 1333.12(5)
_computing_cell_refinement 'SAINT v8.38A (Bruker, 2017)'
_computing_data_collection 'APEX3 v2017.3-0 (Bruker, 2017)'
_computing_data_reduction 'SAINT v8.38A (Bruker, 2017)'
_computing_molecular_graphics 'Olex2 (Dolomanov et al., 2009)'
_computing_publication_material 'Olex2 (Dolomanov et al., 2009)'
_computing_structure_refinement 'ShelXL (Sheldrick, 2015)'
_computing_structure_solution 'ShelXT (Sheldrick, 2015)'
_diffrn_ambient_temperature 100.0
_diffrn_detector 'Bruker APEX-II CCD'
_diffrn_detector_area_resol_mean 7.9
_diffrn_detector_type 'CCD Area Detector'
_diffrn_measured_fraction_theta_full 0.997
_diffrn_measured_fraction_theta_max 0.997
_diffrn_measurement_device 'Kappa Four-Circle Diffractometer'
_diffrn_measurement_device_type 'Bruker APEX-II CCD'
_diffrn_measurement_method '\f and \w scans'
_diffrn_radiation_monochromator 'Double Bounce Multilayer Mirrors'
_diffrn_radiation_probe x-ray
_diffrn_radiation_type CuK\a
_diffrn_radiation_wavelength 1.54178
_diffrn_reflns_av_R_equivalents 0.0255
_diffrn_reflns_av_unetI/netI 0.0238
_diffrn_reflns_Laue_measured_fraction_full 0.997
_diffrn_reflns_Laue_measured_fraction_max 0.997
_diffrn_reflns_limit_h_max 7
_diffrn_reflns_limit_h_min -7
_diffrn_reflns_limit_k_max 28
_diffrn_reflns_limit_k_min -28
_diffrn_reflns_limit_l_max 10
_diffrn_reflns_limit_l_min -10
_diffrn_reflns_number 18399
_diffrn_reflns_point_group_measured_fraction_full 0.994
_diffrn_reflns_point_group_measured_fraction_max 0.992
_diffrn_reflns_theta_full 67.679
_diffrn_reflns_theta_max 68.277
_diffrn_reflns_theta_min 3.746
_diffrn_source 'Micro Focus Rotating Anode'
_diffrn_source_type 'Bruker Microstar FR-592'
_diffrn_standards_number 0
_exptl_absorpt_coefficient_mu 0.629
_exptl_absorpt_correction_T_max 0.7531
_exptl_absorpt_correction_T_min 0.6828
_exptl_absorpt_correction_type multi-scan
_exptl_absorpt_process_details
'SADABS-2016/2 (Bruker,2016/2) was used for absorption correction. wR2(int) was 0.0588 before and 0.0423 after correction. The Ratio of minimum to maximum transmission is 0.9067. The \l/2 correction factor is Not present.'
_exptl_crystal_colour colourless
_exptl_crystal_colour_primary colourless
_exptl_crystal_density_diffrn 1.239
_exptl_crystal_description plate
_exptl_crystal_F_000 532
_exptl_crystal_size_max 0.27
_exptl_crystal_size_mid 0.13
_exptl_crystal_size_min 0.08
_refine_diff_density_max 0.163
_refine_diff_density_min -0.154
_refine_diff_density_rms 0.029
_refine_ls_abs_structure_details
;
 Flack x determined using 2232 quotients [(I+)-(I-)]/[(I+)+(I-)]
 (Parsons, Flack and Wagner, Acta Cryst. B69 (2013) 249-259).
;
_refine_ls_abs_structure_Flack 0.01(5)
_refine_ls_extinction_method none
_refine_ls_goodness_of_fit_ref 1.035
_refine_ls_hydrogen_treatment constr
_refine_ls_matrix_type full
_refine_ls_number_parameters 340
_refine_ls_number_reflns 4851
_refine_ls_number_restraints 1
_refine_ls_restrained_S_all 1.035
_refine_ls_R_factor_all 0.0255
_refine_ls_R_factor_gt 0.0248
_refine_ls_shift/su_max 0.000
_refine_ls_shift/su_mean 0.000
_refine_ls_structure_factor_coef Fsqd
_refine_ls_weighting_details 'w=1/[\s^2^(Fo^2^)+(0.0292P)^2^+0.2316P] where P=(Fo^2^+2Fc^2^)/3'
_refine_ls_weighting_scheme calc
_refine_ls_wR_factor_gt 0.0607
_refine_ls_wR_factor_ref 0.0611
_reflns_Friedel_coverage 0.940
_reflns_Friedel_fraction_full 0.990
_reflns_Friedel_fraction_max 0.987
_reflns_number_gt 4722
_reflns_number_total 4851
_reflns_threshold_expression 'I > 2\s(I)'
_cod_data_source_file cs9b00181_si_002.cif
_cod_data_source_block engle157_0m_a
_cod_depositor_comments
;
The following automatic conversions were performed:

'_diffrn_radiation_probe' value 'X-ray' changed to 'x-ray' according
to
/home/data/users/saulius/crontab/automatic-downloads/current/ACS/lib/dictionaries/cif_core.dic
dictionary named 'cif_core.dic' version 2.4.2 from 2011-04-26.

Automatic conversion script
Id: cif_fix_values 4973 2017-02-22 13:04:09Z antanas 
;
_cod_database_code 4514748
_shelx_shelxl_version_number 2016/6
_shelx_space_group_comment
;
The symmetry employed for this shelxl refinement is uniquely defined
by the following loop, which should always be used as a source of
symmetry information in preference to the above space-group names.
They are only intended as comments.
;
_shelx_estimated_absorpt_t_max 0.951
_shelx_estimated_absorpt_t_min 0.849
_olex2_refinement_description
;
1. Fixed Uiso
 At 1.2 times of:
  All C(H) groups, All C(H,H) groups, All N(H) groups
 At 1.5 times of:
  All C(H,H,H) groups
2.a Ternary CH refined with riding coordinates:
 C12(H12), C13(H13)
2.b Secondary CH2 refined with riding coordinates:
 C14(H14A,H14B), C11(H11A,H11B)
2.c Aromatic/amide H refined with riding coordinates:
 N2(H2), C5(H5), C21(H21), C7(H7), C2(H2A), C1(H1), C30(H30), C6(H6), C18(H18),
  C20(H20), C3(H3), C19(H19)
2.d Idealised Me refined as rotating group:
 C29(H29A,H29B,H29C), C24(H24A,H24B,H24C), C26(H26A,H26B,H26C), C15(H15A,H15B,
 H15C), C23(H23A,H23B,H23C), C27(H27A,H27B,H27C)
;
_olex2_submission_special_instructions 'No special instructions were received'

loop_
_space_group_symop_operation_xyz
'x, y, z'
'-x, y+1/2, -z'

loop_
_atom_site_label
_atom_site_type_symbol
_atom_site_fract_x
_atom_site_fract_y
_atom_site_fract_z
_atom_site_U_iso_or_equiv
_atom_site_adp_type
_atom_site_occupancy
_atom_site_site_symmetry_order
_atom_site_calc_flag
_atom_site_refinement_flags_posn
O2 O 0.38374(19) 0.45335(5) 0.58889(13) 0.0159(3) Uani 1 1 d .
O1 O 0.4310(2) 0.52656(5) 0.43361(14) 0.0184(3) Uani 1 1 d .
O3 O 0.86487(19) 0.48646(5) 0.72384(14) 0.0211(3) Uani 1 1 d .
N3 N 0.8293(2) 0.33841(6) 1.09776(17) 0.0197(3) Uani 1 1 d .
N2 N 0.8134(2) 0.42590(6) 0.90919(17) 0.0185(3) Uani 1 1 d .
H2 H 0.728131 0.419106 0.972446 0.022 Uiso 1 1 calc R
N1 N -0.0868(2) 0.63542(6) 0.41609(17) 0.0204(3) Uani 1 1 d .
C22 C 0.0826(3) 0.67155(7) 0.4199(2) 0.0188(4) Uani 1 1 d .
C5 C 1.3068(3) 0.30510(8) 0.9363(2) 0.0218(4) Uani 1 1 d .
H5 H 1.418522 0.277944 0.943969 0.026 Uiso 1 1 calc R
C8 C 0.9791(3) 0.38680(7) 0.91034(19) 0.0169(3) Uani 1 1 d .
C9 C 0.9849(3) 0.34059(7) 1.0144(2) 0.0169(3) Uani 1 1 d .
C21 C 0.1050(3) 0.71705(8) 0.3256(2) 0.0249(4) Uani 1 1 d .
H21 H -0.006179 0.726779 0.242704 0.030 Uiso 1 1 calc R
C7 C 1.1324(3) 0.39051(8) 0.8239(2) 0.0194(4) Uani 1 1 d .
H7 H 1.128131 0.420790 0.754149 0.023 Uiso 1 1 calc R
C2 C 0.9937(3) 0.25311(8) 1.2134(2) 0.0242(4) Uani 1 1 d .
H2A H 0.991953 0.223443 1.284139 0.029 Uiso 1 1 calc R
C1 C 0.8354(3) 0.29573(8) 1.1929(2) 0.0220(4) Uani 1 1 d .
H1 H 0.726927 0.293614 1.250835 0.026 Uiso 1 1 calc R
C4 C 1.1507(3) 0.29972(7) 1.0261(2) 0.0187(4) Uani 1 1 d .
C17 C 0.2461(3) 0.65623(7) 0.5447(2) 0.0184(4) Uani 1 1 d .
C16 C 0.1668(3) 0.60866(7) 0.6167(2) 0.0167(3) Uani 1 1 d .
C30 C -0.0338(3) 0.59788(7) 0.5346(2) 0.0181(4) Uani 1 1 d .
H30 H -0.124624 0.568441 0.556276 0.022 Uiso 1 1 calc R
C6 C 1.2965(3) 0.34950(8) 0.8382(2) 0.0212(4) Uani 1 1 d .
H6 H 1.402212 0.352858 0.778307 0.025 Uiso 1 1 calc R
C10 C 0.7679(3) 0.47330(7) 0.82185(19) 0.0162(3) Uani 1 1 d .
C25 C 0.3819(3) 0.42807(7) 0.44114(19) 0.0178(4) Uani 1 1 d .
C14 C 0.3142(3) 0.61378(8) 0.8958(2) 0.0242(4) Uani 1 1 d .
H14A H 0.429314 0.597288 0.973998 0.029 Uiso 1 1 calc R
H14B H 0.360861 0.651969 0.870657 0.029 Uiso 1 1 calc R
C11 C 0.5884(3) 0.50927(7) 0.85790(19) 0.0181(4) Uani 1 1 d .
H11A H 0.644866 0.533129 0.947076 0.022 Uiso 1 1 calc R
H11B H 0.476464 0.484249 0.883728 0.022 Uiso 1 1 calc R
C12 C 0.4877(3) 0.54757(7) 0.7249(2) 0.0161(3) Uani 1 1 d .
H12 H 0.592856 0.577542 0.710913 0.019 Uiso 1 1 calc R
C18 C 0.4364(3) 0.68755(8) 0.5708(2) 0.0236(4) Uani 1 1 d .
H18 H 0.550217 0.677811 0.651960 0.028 Uiso 1 1 calc R
C28 C 0.3332(3) 0.48033(8) 0.33558(19) 0.0188(4) Uani 1 1 d .
C13 C 0.2793(3) 0.57614(7) 0.7534(2) 0.0172(4) Uani 1 1 d .
H13 H 0.180632 0.544881 0.769828 0.021 Uiso 1 1 calc R
C29 C 0.0946(3) 0.49346(9) 0.2908(2) 0.0259(4) Uani 1 1 d .
H29A H 0.031151 0.492878 0.380791 0.039 Uiso 1 1 calc GR
H29B H 0.024429 0.464903 0.218794 0.039 Uiso 1 1 calc GR
H29C H 0.074739 0.531032 0.243931 0.039 Uiso 1 1 calc GR
C20 C 0.2939(4) 0.74742(8) 0.3568(2) 0.0304(5) Uani 1 1 d .
H20 H 0.312506 0.778795 0.294976 0.036 Uiso 1 1 calc R
C24 C 0.6046(3) 0.40361(8) 0.4463(2) 0.0244(4) Uani 1 1 d .
H24A H 0.711423 0.433906 0.468958 0.037 Uiso 1 1 calc GR
H24B H 0.610678 0.386689 0.348379 0.037 Uiso 1 1 calc GR
H24C H 0.634942 0.374497 0.525010 0.037 Uiso 1 1 calc GR
C26 C 0.2148(3) 0.38162(8) 0.4130(2) 0.0242(4) Uani 1 1 d .
H26A H 0.253871 0.351727 0.488774 0.036 Uiso 1 1 calc GR
H26B H 0.207399 0.365715 0.312087 0.036 Uiso 1 1 calc GR
H26C H 0.074863 0.397360 0.420097 0.036 Uiso 1 1 calc GR
C15 C 0.1096(4) 0.61894(9) 0.9584(2) 0.0319(5) Uani 1 1 d .
H15A H -0.007489 0.632423 0.878716 0.048 Uiso 1 1 calc GR
H15B H 0.132865 0.645913 1.042490 0.048 Uiso 1 1 calc GR
H15C H 0.072288 0.581811 0.994130 0.048 Uiso 1 1 calc GR
C23 C -0.2763(3) 0.63224(9) 0.2962(2) 0.0269(4) Uani 1 1 d .
H23A H -0.339962 0.670027 0.277703 0.040 Uiso 1 1 calc GR
H23B H -0.380536 0.606378 0.326086 0.040 Uiso 1 1 calc GR
H23C H -0.236153 0.618186 0.203814 0.040 Uiso 1 1 calc GR
C3 C 1.1487(3) 0.25523(8) 1.1303(2) 0.0229(4) Uani 1 1 d .
H3 H 1.256107 0.226727 1.142254 0.028 Uiso 1 1 calc R
B1 B 0.4348(3) 0.50953(8) 0.5785(2) 0.0154(4) Uani 1 1 d .
C27 C 0.4327(3) 0.47866(9) 0.1972(2) 0.0272(4) Uani 1 1 d .
H27A H 0.390632 0.512608 0.136039 0.041 Uiso 1 1 calc GR
H27B H 0.382814 0.444841 0.137543 0.041 Uiso 1 1 calc GR
H27C H 0.589081 0.477449 0.228581 0.041 Uiso 1 1 calc GR
C19 C 0.4580(4) 0.73276(8) 0.4778(2) 0.0306(5) Uani 1 1 d .
H19 H 0.586793 0.754221 0.496645 0.037 Uiso 1 1 calc R

loop_
_atom_site_aniso_label
_atom_site_aniso_U_11
_atom_site_aniso_U_22
_atom_site_aniso_U_33
_atom_site_aniso_U_23
_atom_site_aniso_U_13
_atom_site_aniso_U_12
O2 0.0196(6) 0.0153(6) 0.0135(6) -0.0009(5) 0.0046(5) -0.0016(5)
O1 0.0245(6) 0.0156(6) 0.0153(6) 0.0002(5) 0.0049(5) -0.0012(5)
O3 0.0194(6) 0.0224(6) 0.0221(7) 0.0066(5) 0.0058(5) 0.0009(5)
N3 0.0209(8) 0.0197(8) 0.0179(8) 0.0006(6) 0.0028(6) -0.0029(6)
N2 0.0188(7) 0.0207(7) 0.0171(8) 0.0033(6) 0.0061(6) 0.0012(6)
N1 0.0197(8) 0.0207(7) 0.0200(8) 0.0039(6) 0.0022(6) 0.0022(6)
C22 0.0234(9) 0.0161(8) 0.0175(9) -0.0013(7) 0.0055(7) 0.0036(7)
C5 0.0184(9) 0.0209(9) 0.0238(10) -0.0009(8) -0.0008(7) 0.0023(7)
C8 0.0178(8) 0.0162(8) 0.0148(8) 0.0007(7) -0.0013(6) -0.0012(7)
C9 0.0169(8) 0.0170(8) 0.0155(9) -0.0010(7) 0.0001(6) -0.0046(7)
C21 0.0350(11) 0.0186(9) 0.0208(10) 0.0043(7) 0.0050(8) 0.0054(8)
C7 0.0207(9) 0.0196(8) 0.0174(9) 0.0028(7) 0.0029(7) -0.0012(7)
C2 0.0339(11) 0.0166(9) 0.0205(10) 0.0039(7) 0.0014(8) -0.0048(8)
C1 0.0258(9) 0.0212(9) 0.0192(9) 0.0010(7) 0.0050(7) -0.0071(8)
C4 0.0204(8) 0.0157(8) 0.0176(9) -0.0013(7) -0.0016(7) -0.0027(7)
C17 0.0251(9) 0.0134(8) 0.0174(9) -0.0026(7) 0.0060(7) 0.0020(7)
C16 0.0216(8) 0.0139(8) 0.0161(9) -0.0014(6) 0.0072(7) 0.0031(7)
C30 0.0192(8) 0.0154(8) 0.0209(9) 0.0015(7) 0.0072(7) 0.0019(7)
C6 0.0166(8) 0.0248(9) 0.0223(10) 0.0001(7) 0.0041(7) -0.0005(7)
C10 0.0157(8) 0.0168(8) 0.0144(8) 0.0005(7) -0.0007(6) -0.0027(6)
C25 0.0218(9) 0.0177(8) 0.0141(8) -0.0043(7) 0.0043(7) -0.0007(7)
C14 0.0333(10) 0.0206(9) 0.0186(10) -0.0019(7) 0.0052(8) 0.0065(8)
C11 0.0210(9) 0.0187(8) 0.0142(9) 0.0003(7) 0.0023(7) -0.0016(7)
C12 0.0172(8) 0.0148(8) 0.0161(9) 0.0013(7) 0.0029(7) -0.0003(6)
C18 0.0293(10) 0.0182(9) 0.0221(10) -0.0022(7) 0.0024(8) -0.0025(7)
C28 0.0235(9) 0.0191(8) 0.0140(8) -0.0020(7) 0.0045(7) 0.0001(7)
C13 0.0208(9) 0.0147(8) 0.0163(9) -0.0001(7) 0.0040(7) 0.0006(6)
C29 0.0284(10) 0.0283(10) 0.0187(10) -0.0025(7) -0.0006(8) 0.0040(8)
C20 0.0464(13) 0.0171(9) 0.0294(11) 0.0057(8) 0.0119(9) -0.0025(8)
C24 0.0243(9) 0.0230(9) 0.0260(10) -0.0032(8) 0.0053(8) 0.0057(7)
C26 0.0266(10) 0.0213(9) 0.0242(10) -0.0049(8) 0.0041(7) -0.0055(8)
C15 0.0500(13) 0.0264(10) 0.0236(11) 0.0019(8) 0.0177(9) 0.0119(9)
C23 0.0237(10) 0.0295(10) 0.0253(10) 0.0053(8) -0.0002(8) 0.0030(8)
C3 0.0272(10) 0.0161(9) 0.0229(10) 0.0015(7) -0.0010(8) 0.0011(7)
B1 0.0129(8) 0.0165(9) 0.0170(10) 0.0011(8) 0.0038(7) 0.0014(7)
C27 0.0357(11) 0.0297(10) 0.0180(9) -0.0006(8) 0.0096(8) -0.0004(8)
C19 0.0361(12) 0.0190(10) 0.0363(12) -0.0009(8) 0.0066(9) -0.0098(8)

loop_
_atom_type_symbol
_atom_type_description
_atom_type_scat_dispersion_real
_atom_type_scat_dispersion_imag
_atom_type_scat_source
C C 0.0181 0.0091 'International Tables Vol C Tables 4.2.6.8 and 6.1.1.4'
H H 0.0000 0.0000 'International Tables Vol C Tables 4.2.6.8 and 6.1.1.4'
B B 0.0090 0.0039 'International Tables Vol C Tables 4.2.6.8 and 6.1.1.4'
N N 0.0311 0.0180 'International Tables Vol C Tables 4.2.6.8 and 6.1.1.4'
O O 0.0492 0.0322 'International Tables Vol C Tables 4.2.6.8 and 6.1.1.4'

loop_
_geom_angle_atom_site_label_1
_geom_angle_atom_site_label_2
_geom_angle_atom_site_label_3
_geom_angle
B1 O2 C25 106.84(13)
B1 O1 C28 106.54(13)
C1 N3 C9 117.44(16)
C8 N2 H2 116.0
C10 N2 H2 116.0
C10 N2 C8 127.92(15)
C22 N1 C30 108.17(14)
C22 N1 C23 125.62(15)
C30 N1 C23 125.70(16)
N1 C22 C21 129.79(17)
N1 C22 C17 108.03(15)
C21 C22 C17 122.17(17)
C4 C5 H5 120.1
C6 C5 H5 120.1
C6 C5 C4 119.71(17)
N2 C8 C9 115.11(15)
C7 C8 N2 125.21(16)
C7 C8 C9 119.66(16)
N3 C9 C8 117.78(15)
N3 C9 C4 123.17(16)
C4 C9 C8 119.04(15)
C22 C21 H21 121.1
C20 C21 C22 117.83(18)
C20 C21 H21 121.1
C8 C7 H7 119.9
C8 C7 C6 120.23(16)
C6 C7 H7 119.9
C1 C2 H2A 120.6
C3 C2 H2A 120.6
C3 C2 C1 118.81(17)
N3 C1 C2 123.78(18)
N3 C1 H1 118.1
C2 C1 H1 118.1
C5 C4 C9 119.79(16)
C5 C4 C3 123.57(17)
C3 C4 C9 116.64(17)
C22 C17 C16 106.84(16)
C18 C17 C22 118.13(17)
C18 C17 C16 135.02(18)
C17 C16 C13 127.98(16)
C30 C16 C17 105.96(16)
C30 C16 C13 126.05(16)
N1 C30 H30 124.5
C16 C30 N1 110.99(15)
C16 C30 H30 124.5
C5 C6 C7 121.56(17)
C5 C6 H6 119.2
C7 C6 H6 119.2
O3 C10 N2 123.36(16)
O3 C10 C11 122.06(15)
N2 C10 C11 114.57(15)
O2 C25 C28 101.65(13)
O2 C25 C24 106.93(14)
O2 C25 C26 108.93(14)
C24 C25 C28 112.88(15)
C26 C25 C28 115.20(15)
C26 C25 C24 110.50(15)
H14A C14 H14B 108.0
C13 C14 H14A 109.3
C13 C14 H14B 109.3
C15 C14 H14A 109.3
C15 C14 H14B 109.3
C15 C14 C13 111.45(17)
C10 C11 H11A 109.2
C10 C11 H11B 109.2
C10 C11 C12 112.05(14)
H11A C11 H11B 107.9
C12 C11 H11A 109.2
C12 C11 H11B 109.2
C11 C12 H12 109.3
C11 C12 C13 111.11(14)
C11 C12 B1 107.86(14)
C13 C12 H12 109.3
C13 C12 B1 109.91(14)
B1 C12 H12 109.3
C17 C18 H18 120.2
C19 C18 C17 119.65(18)
C19 C18 H18 120.2
O1 C28 C25 102.23(13)
O1 C28 C29 106.83(14)
O1 C28 C27 108.78(15)
C29 C28 C25 112.93(15)
C27 C28 C25 115.02(15)
C27 C28 C29 110.36(15)
C16 C13 C14 110.85(14)
C16 C13 C12 111.41(14)
C16 C13 H13 106.8
C14 C13 C12 113.80(14)
C14 C13 H13 106.8
C12 C13 H13 106.8
C28 C29 H29A 109.5
C28 C29 H29B 109.5
C28 C29 H29C 109.5
H29A C29 H29B 109.5
H29A C29 H29C 109.5
H29B C29 H29C 109.5
C21 C20 H20 119.5
C21 C20 C19 121.05(18)
C19 C20 H20 119.5
C25 C24 H24A 109.5
C25 C24 H24B 109.5
C25 C24 H24C 109.5
H24A C24 H24B 109.5
H24A C24 H24C 109.5
H24B C24 H24C 109.5
C25 C26 H26A 109.5
C25 C26 H26B 109.5
C25 C26 H26C 109.5
H26A C26 H26B 109.5
H26A C26 H26C 109.5
H26B C26 H26C 109.5
C14 C15 H15A 109.5
C14 C15 H15B 109.5
C14 C15 H15C 109.5
H15A C15 H15B 109.5
H15A C15 H15C 109.5
H15B C15 H15C 109.5
N1 C23 H23A 109.5
N1 C23 H23B 109.5
N1 C23 H23C 109.5
H23A C23 H23B 109.5
H23A C23 H23C 109.5
H23B C23 H23C 109.5
C2 C3 C4 120.15(18)
C2 C3 H3 119.9
C4 C3 H3 119.9
O2 B1 C12 120.33(16)
O1 B1 O2 113.03(16)
O1 B1 C12 126.64(16)
C28 C27 H27A 109.5
C28 C27 H27B 109.5
C28 C27 H27C 109.5
H27A C27 H27B 109.5
H27A C27 H27C 109.5
H27B C27 H27C 109.5
C18 C19 C20 121.15(19)
C18 C19 H19 119.4
C20 C19 H19 119.4

loop_
_geom_bond_atom_site_label_1
_geom_bond_atom_site_label_2
_geom_bond_distance
O2 C25 1.462(2)
O2 B1 1.373(2)
O1 C28 1.464(2)
O1 B1 1.367(2)
O3 C10 1.219(2)
N3 C9 1.363(2)
N3 C1 1.321(2)
N2 H2 0.8800
N2 C8 1.401(2)
N2 C10 1.366(2)
N1 C22 1.371(2)
N1 C30 1.379(2)
N1 C23 1.453(2)
C22 C21 1.397(3)
C22 C17 1.420(3)
C5 H5 0.9500
C5 C4 1.412(3)
C5 C6 1.366(3)
C8 C9 1.436(2)
C8 C7 1.373(3)
C9 C4 1.418(3)
C21 H21 0.9500
C21 C20 1.381(3)
C7 H7 0.9500
C7 C6 1.411(3)
C2 H2A 0.9500
C2 C1 1.410(3)
C2 C3 1.359(3)
C1 H1 0.9500
C4 C3 1.413(3)
C17 C16 1.440(3)
C17 C18 1.399(3)
C16 C30 1.366(3)
C16 C13 1.508(2)
C30 H30 0.9500
C6 H6 0.9500
C10 C11 1.513(2)
C25 C28 1.552(2)
C25 C24 1.525(2)
C25 C26 1.514(2)
C14 H14A 0.9900
C14 H14B 0.9900
C14 C13 1.544(2)
C14 C15 1.528(3)
C11 H11A 0.9900
C11 H11B 0.9900
C11 C12 1.538(2)
C12 H12 1.0000
C12 C13 1.557(2)
C12 B1 1.579(3)
C18 H18 0.9500
C18 C19 1.383(3)
C28 C29 1.524(3)
C28 C27 1.514(3)
C13 H13 1.0000
C29 H29A 0.9800
C29 H29B 0.9800
C29 H29C 0.9800
C20 H20 0.9500
C20 C19 1.396(3)
C24 H24A 0.9800
C24 H24B 0.9800
C24 H24C 0.9800
C26 H26A 0.9800
C26 H26B 0.9800
C26 H26C 0.9800
C15 H15A 0.9800
C15 H15B 0.9800
C15 H15C 0.9800
C23 H23A 0.9800
C23 H23B 0.9800
C23 H23C 0.9800
C3 H3 0.9500
C27 H27A 0.9800
C27 H27B 0.9800
C27 H27C 0.9800
C19 H19 0.9500
